data_7131888
loop_
_publ_author_name
'Ayson, Patricia Rose H.'
'Brown, Seth N.'

_publ_section_title
;
 Slip to &#x3c0; Ru: structural distortions due to metal-iminoxolene
 &#x3c0; bonding.
;
_journal_issue 63
_journal_name_full 'Chemical communications (Cambridge, England)'
_journal_page_first 9618
_journal_page_last 9621
_journal_paper_doi 10.1039/d3cc02943c
_journal_volume 59
_journal_year 2023
_chemical_formula_moiety 'C52 H74 Cl2 N2 O2 Ru'
_chemical_formula_sum 'C52 H74 Cl2 N2 O2 Ru'
_chemical_formula_weight 931.10
_chemical_name_common cis-(Diso)2RuCl2
_chemical_name_systematic cis-Dichlorobis(N-(2,6-diisopropylphenyl)-4,6-di-tert-butyl-1,2-benzoiminoxolene)ruthenium
_space_group_crystal_system monoclinic
_space_group_IT_number 14
_space_group_name_Hall '-P 2ybc'
_space_group_name_H-M_alt 'P 1 21/c 1'
_atom_sites_solution_hydrogens difmap
_atom_sites_solution_primary heavy
_atom_sites_solution_secondary difmap
_audit_creation_method SHELXL-2013
_audit_update_record
;
2023-06-15 deposited with the CCDC.	2023-07-13 downloaded from the CCDC.
;
_cell_angle_alpha 90
_cell_angle_beta 92.6706(17)
_cell_angle_gamma 90
_cell_formula_units_Z 4
_cell_length_a 18.8219(8)
_cell_length_b 12.0482(5)
_cell_length_c 22.0868(10)
_cell_measurement_reflns_used 9765
_cell_measurement_temperature 120(2)
_cell_measurement_theta_max 28.26
_cell_measurement_theta_min 2.23
_cell_volume 5003.2(4)
_computing_cell_refinement 'Bruker SAINT'
_computing_data_collection 'Bruker APEX2'
_computing_data_reduction 'Bruker SAINT'
_computing_molecular_graphics 'Bruker SHELXTL'
_computing_publication_material 'Bruker SHELXTL'
_computing_structure_refinement 'SHELXL-2013 (Sheldrick, 2013)'
_computing_structure_solution 'SHELXS-97 (Sheldrick 2008)'
_diffrn_ambient_temperature 120(2)
_diffrn_detector_area_resol_mean 8.33
_diffrn_measured_fraction_theta_full 1.000
_diffrn_measured_fraction_theta_max 0.999
_diffrn_measurement_device_type 'Bruker APEX-II CCD'
_diffrn_measurement_method '\f and \w scans'
_diffrn_radiation_type MoK\a
_diffrn_radiation_wavelength 0.71073
_diffrn_reflns_av_R_equivalents 0.0521
_diffrn_reflns_av_unetI/netI 0.0352
_diffrn_reflns_Laue_measured_fraction_full 1.000
_diffrn_reflns_Laue_measured_fraction_max 0.999
_diffrn_reflns_limit_h_max 25
_diffrn_reflns_limit_h_min -25
_diffrn_reflns_limit_k_max 16
_diffrn_reflns_limit_k_min -16
_diffrn_reflns_limit_l_max 29
_diffrn_reflns_limit_l_min -29
_diffrn_reflns_number 67806
_diffrn_reflns_point_group_measured_fraction_full 1.000
_diffrn_reflns_point_group_measured_fraction_max 0.999
_diffrn_reflns_theta_full 25.242
_diffrn_reflns_theta_max 28.257
_diffrn_reflns_theta_min 1.846
_diffrn_source 'fine-focus sealed tube'
_exptl_absorpt_coefficient_mu 0.459
_exptl_absorpt_correction_T_max 0.7373
_exptl_absorpt_correction_T_min 0.6830
_exptl_absorpt_correction_type numerical
_exptl_absorpt_process_details
;
Krause, L., Herbst-Irmer, R., Sheldrick G.M. & Stalke D.,
 J. Appl. Cryst. 48 (2015) 3-10.
;
_exptl_crystal_colour 'dark purple'
_exptl_crystal_density_diffrn 1.236
_exptl_crystal_density_method 'not measured'
_exptl_crystal_description block
_exptl_crystal_F_000 1976
_exptl_crystal_recrystallization_method
'Crystals were formed by vapor diffusion of acetonitrile intoa solution of the compound dissolved in benzene.'
_exptl_crystal_size_max 0.228
_exptl_crystal_size_mid 0.185
_exptl_crystal_size_min 0.167
_exptl_transmission_factor_max 0.7373
_exptl_transmission_factor_min 0.6830
_refine_diff_density_max 0.385
_refine_diff_density_min -0.523
_refine_diff_density_rms 0.071
_refine_ls_extinction_method none
_refine_ls_goodness_of_fit_ref 1.092
_refine_ls_hydrogen_treatment refall
_refine_ls_matrix_type full
_refine_ls_number_parameters 828
_refine_ls_number_reflns 12376
_refine_ls_number_restraints 0
_refine_ls_restrained_S_all 1.092
_refine_ls_R_factor_all 0.0426
_refine_ls_R_factor_gt 0.0317
_refine_ls_shift/su_max 0.003
_refine_ls_shift/su_mean 0.000
_refine_ls_structure_factor_coef Fsqd
_refine_ls_weighting_details 'w=1/[\s^2^(Fo^2^)+(0.0151P)^2^+4.0754P] where P=(Fo^2^+2Fc^2^)/3'
_refine_ls_weighting_scheme calc
_refine_ls_wR_factor_gt 0.0634
_refine_ls_wR_factor_ref 0.0686
_reflns_Friedel_coverage 0.000
_reflns_number_gt 10496
_reflns_number_total 12376
_reflns_threshold_expression 'I > 2\s(I)'
_cod_data_source_file d3cc02943c2.cif
_cod_data_source_block diso2rucl2
_cod_depositor_comments 'Adding full bibliography for 7131884--7131891.cif.'
_cod_original_sg_symbol_H-M 'P 21/c'
_cod_database_code 7131888
_shelx_space_group_comment
; 
The symmetry employed for this shelxl refinement is uniquely defined 
by the following loop, which should always be used as a source of 
symmetry information in preference to the above space-group names. 
They are only intended as comments. 
;
_shelx_estimated_absorpt_t_min 0.903
_shelx_estimated_absorpt_t_max 0.927
_shelxl_version_number 2013-4

loop_
_space_group_symop_operation_xyz
'x, y, z'
'-x, y+1/2, -z+1/2'
'-x, -y, -z'
'x, -y-1/2, z-1/2'

loop_
_atom_site_label
_atom_site_type_symbol
_atom_site_fract_x
_atom_site_fract_y
_atom_site_fract_z
_atom_site_U_iso_or_equiv
_atom_site_adp_type
_atom_site_occupancy
_atom_site_site_symmetry_order
_atom_site_calc_flag
_atom_site_refinement_flags_posn
_atom_site_refinement_flags_adp
_atom_site_refinement_flags_occupancy
_atom_site_disorder_assembly
_atom_site_disorder_group
Ru Ru 0.25289(2) 0.57201(2) 1.03322(2) 0.01128(4) Uani 1 1 d . . . . .
Cl1 Cl 0.34390(2) 0.64984(4) 1.09395(2) 0.01815(9) Uani 1 1 d . . . . .
Cl2 Cl 0.17043(2) 0.69504(4) 1.07038(2) 0.01934(9) Uani 1 1 d . . . . .
O1 O 0.17749(7) 0.47979(10) 0.98811(6) 0.0178(3) Uani 1 1 d . . . . .
O2 O 0.32303(7) 0.47998(10) 0.98749(6) 0.0170(3) Uani 1 1 d . . . . .
N1 N 0.23520(7) 0.45035(12) 1.09347(6) 0.0128(3) Uani 1 1 d . . . . .
N2 N 0.26961(7) 0.66927(12) 0.96101(6) 0.0127(3) Uani 1 1 d . . . . .
C11 C 0.16338(9) 0.38551(14) 1.01216(8) 0.0146(3) Uani 1 1 d . . . . .
C12 C 0.19401(9) 0.36657(14) 1.07247(8) 0.0139(3) Uani 1 1 d . . . . .
C13 C 0.18158(10) 0.26504(15) 1.10294(8) 0.0175(4) Uani 1 1 d . . . . .
C14 C 0.14241(9) 0.18362(15) 1.07427(9) 0.0176(4) Uani 1 1 d . . . . .
C15 C 0.11268(9) 0.20504(15) 1.01411(9) 0.0176(4) Uani 1 1 d . . . . .
C16 C 0.12061(9) 0.30141(15) 0.98217(8) 0.0158(3) Uani 1 1 d . . . . .
C17 C 0.08610(10) 0.32232(15) 0.91904(9) 0.0199(4) Uani 1 1 d . . . . .
C18 C 0.13492(10) 0.06945(15) 1.10431(9) 0.0216(4) Uani 1 1 d . . . . .
C21 C 0.33681(9) 0.51571(14) 0.93458(8) 0.0138(3) Uani 1 1 d . . . . .
C22 C 0.30849(9) 0.62375(14) 0.91823(8) 0.0132(3) Uani 1 1 d . . . . .
C23 C 0.32072(9) 0.67033(16) 0.86037(8) 0.0169(4) Uani 1 1 d . . . . .
C24 C 0.35643(9) 0.61059(15) 0.81907(8) 0.0168(3) Uani 1 1 d . . . . .
C25 C 0.38361(9) 0.50318(16) 0.83640(8) 0.0176(4) Uani 1 1 d . . . . .
C26 C 0.37646(9) 0.45390(14) 0.89170(8) 0.0153(3) Uani 1 1 d . . . . .
C27 C 0.40834(10) 0.34084(15) 0.90875(9) 0.0196(4) Uani 1 1 d . . . . .
C28 C 0.36377(10) 0.65816(17) 0.75517(8) 0.0213(4) Uani 1 1 d . . . . .
C31 C 0.26209(9) 0.44266(14) 1.15597(8) 0.0155(3) Uani 1 1 d . . . . .
C32 C 0.33113(10) 0.40387(15) 1.16899(8) 0.0181(4) Uani 1 1 d . . . . .
C33 C 0.35478(11) 0.39965(18) 1.22972(9) 0.0250(4) Uani 1 1 d . . . . .
C34 C 0.31186(12) 0.43284(19) 1.27554(9) 0.0291(5) Uani 1 1 d . . . . .
C35 C 0.24355(11) 0.46907(18) 1.26131(9) 0.0261(4) Uani 1 1 d . . . . .
C36 C 0.21635(10) 0.47428(15) 1.20154(8) 0.0186(4) Uani 1 1 d . . . . .
C37 C 0.37851(10) 0.36194(16) 1.11997(9) 0.0195(4) Uani 1 1 d . . . . .
C38 C 0.13920(10) 0.50835(17) 1.18939(9) 0.0213(4) Uani 1 1 d . . . . .
C41 C 0.24471(9) 0.78165(14) 0.94865(8) 0.0142(3) Uani 1 1 d . . . . .
C42 C 0.17507(9) 0.79896(15) 0.92498(8) 0.0158(3) Uani 1 1 d . . . . .
C43 C 0.15491(10) 0.90762(16) 0.91076(9) 0.0204(4) Uani 1 1 d . . . . .
C44 C 0.20153(11) 0.99540(16) 0.92006(9) 0.0208(4) Uani 1 1 d . . . . .
C45 C 0.26960(11) 0.97590(15) 0.94372(9) 0.0205(4) Uani 1 1 d . . . . .
C46 C 0.29332(9) 0.86908(15) 0.95826(8) 0.0163(3) Uani 1 1 d . . . . .
C47 C 0.12370(9) 0.70348(15) 0.91225(8) 0.0180(4) Uani 1 1 d . . . . .
C48 C 0.36964(10) 0.85337(15) 0.98301(9) 0.0185(4) Uani 1 1 d . . . . .
C171 C 0.14360(12) 0.3459(2) 0.87351(9) 0.0267(4) Uani 1 1 d . . . . .
C172 C 0.04274(12) 0.22214(18) 0.89612(10) 0.0277(4) Uani 1 1 d . . . . .
C173 C 0.03478(11) 0.42067(18) 0.92274(10) 0.0245(4) Uani 1 1 d . . . . .
C181 C 0.20670(13) 0.01089(19) 1.10319(12) 0.0317(5) Uani 1 1 d . . . . .
C182 C 0.08046(13) -0.00480(19) 1.07007(13) 0.0345(5) Uani 1 1 d . . . . .
C183 C 0.11249(17) 0.0828(2) 1.16935(11) 0.0402(6) Uani 1 1 d . . . . .
C271 C 0.34933(12) 0.26042(18) 0.92607(12) 0.0303(5) Uani 1 1 d . . . . .
C272 C 0.44682(12) 0.28936(18) 0.85588(11) 0.0276(4) Uani 1 1 d . . . . .
C273 C 0.46237(11) 0.35471(18) 0.96252(10) 0.0254(4) Uani 1 1 d . . . . .
C281 C 0.28869(12) 0.6690(3) 0.72544(10) 0.0359(6) Uani 1 1 d . . . . .
C282 C 0.39797(13) 0.77357(19) 0.75878(10) 0.0281(4) Uani 1 1 d . . . . .
C283 C 0.40846(14) 0.5845(2) 0.71554(10) 0.0336(5) Uani 1 1 d . . . . .
C371 C 0.37469(14) 0.2358(2) 1.11465(14) 0.0388(6) Uani 1 1 d . . . . .
C372 C 0.45535(11) 0.3989(2) 1.13060(11) 0.0273(4) Uani 1 1 d . . . . .
C381 C 0.12345(13) 0.62035(19) 1.21801(10) 0.0297(5) Uani 1 1 d . . . . .
C382 C 0.08889(12) 0.4196(2) 1.21345(11) 0.0316(5) Uani 1 1 d . . . . .
C471 C 0.12465(14) 0.6660(2) 0.84630(10) 0.0323(5) Uani 1 1 d . . . . .
C472 C 0.04822(11) 0.7324(2) 0.92928(13) 0.0332(5) Uani 1 1 d . . . . .
C481 C 0.42296(11) 0.8871(2) 0.93588(11) 0.0276(4) Uani 1 1 d . . . . .
C482 C 0.38334(12) 0.91955(18) 1.04148(10) 0.0259(4) Uani 1 1 d . . . . .
H13 H 0.2018(10) 0.2546(16) 1.1432(9) 0.013(5) Uiso 1 1 d . . . . .
H15 H 0.0852(12) 0.147(2) 0.9959(10) 0.031(6) Uiso 1 1 d . . . . .
H23 H 0.2996(11) 0.7392(19) 0.8499(10) 0.022(6) Uiso 1 1 d . . . . .
H25 H 0.4077(10) 0.4624(17) 0.8078(9) 0.014(5) Uiso 1 1 d . . . . .
H33 H 0.4004(12) 0.3750(19) 1.2387(10) 0.027(6) Uiso 1 1 d . . . . .
H34 H 0.3290(12) 0.431(2) 1.3161(11) 0.033(6) Uiso 1 1 d . . . . .
H35 H 0.2140(12) 0.4902(19) 1.2928(10) 0.026(6) Uiso 1 1 d . . . . .
H37 H 0.3622(11) 0.3894(17) 1.0822(10) 0.017(5) Uiso 1 1 d . . . . .
H38 H 0.1295(11) 0.5151(17) 1.1466(10) 0.018(5) Uiso 1 1 d . . . . .
H43 H 0.1079(12) 0.9214(18) 0.8932(10) 0.023(6) Uiso 1 1 d . . . . .
H44 H 0.1867(11) 1.0696(19) 0.9101(10) 0.025(6) Uiso 1 1 d . . . . .
H45 H 0.3010(12) 1.036(2) 0.9494(10) 0.030(6) Uiso 1 1 d . . . . .
H47 H 0.1391(10) 0.6416(17) 0.9370(9) 0.013(5) Uiso 1 1 d . . . . .
H48 H 0.3766(10) 0.7747(17) 0.9925(9) 0.016(5) Uiso 1 1 d . . . . .
H17A H 0.1742(12) 0.282(2) 0.8690(10) 0.030(6) Uiso 1 1 d . . . . .
H17B H 0.1207(13) 0.358(2) 0.8340(11) 0.035(7) Uiso 1 1 d . . . . .
H17C H 0.1732(13) 0.408(2) 0.8843(11) 0.034(7) Uiso 1 1 d . . . . .
H17D H 0.0711(12) 0.154(2) 0.8923(10) 0.028(6) Uiso 1 1 d . . . . .
H17E H 0.0041(13) 0.205(2) 0.9232(11) 0.033(6) Uiso 1 1 d . . . . .
H17F H 0.0212(13) 0.238(2) 0.8557(12) 0.036(7) Uiso 1 1 d . . . . .
H17G H -0.0039(12) 0.4054(19) 0.9484(10) 0.027(6) Uiso 1 1 d . . . . .
H17H H 0.0583(12) 0.4867(19) 0.9381(10) 0.026(6) Uiso 1 1 d . . . . .
H17I H 0.0137(12) 0.4382(18) 0.8828(11) 0.026(6) Uiso 1 1 d . . . . .
H18A H 0.2204(14) 0.006(2) 1.0634(13) 0.048(8) Uiso 1 1 d . . . . .
H18B H 0.2441(14) 0.050(2) 1.1282(12) 0.044(7) Uiso 1 1 d . . . . .
H18C H 0.2028(13) -0.067(2) 1.1180(11) 0.036(7) Uiso 1 1 d . . . . .
H18D H 0.0771(14) -0.072(2) 1.0939(13) 0.053(8) Uiso 1 1 d . . . . .
H18E H 0.0961(14) -0.025(2) 1.0279(13) 0.047(8) Uiso 1 1 d . . . . .
H18F H 0.0323(13) 0.030(2) 1.0702(11) 0.035(7) Uiso 1 1 d . . . . .
H18G H 0.0637(17) 0.122(3) 1.1719(14) 0.067(10) Uiso 1 1 d . . . . .
H18H H 0.1092(14) 0.009(2) 1.1876(12) 0.051(8) Uiso 1 1 d . . . . .
H18I H 0.1520(13) 0.117(2) 1.1943(11) 0.033(7) Uiso 1 1 d . . . . .
H27A H 0.3165(13) 0.247(2) 0.8930(11) 0.030(6) Uiso 1 1 d . . . . .
H27B H 0.3708(13) 0.192(2) 0.9359(11) 0.033(6) Uiso 1 1 d . . . . .
H27C H 0.3229(12) 0.2833(18) 0.9609(10) 0.026(6) Uiso 1 1 d . . . . .
H27D H 0.4670(12) 0.218(2) 0.8685(10) 0.025(6) Uiso 1 1 d . . . . .
H27E H 0.4147(13) 0.279(2) 0.8206(11) 0.035(7) Uiso 1 1 d . . . . .
H27F H 0.4886(12) 0.3333(19) 0.8448(10) 0.028(6) Uiso 1 1 d . . . . .
H27G H 0.4805(13) 0.283(2) 0.9756(11) 0.038(7) Uiso 1 1 d . . . . .
H27H H 0.4411(12) 0.386(2) 0.9965(11) 0.032(6) Uiso 1 1 d . . . . .
H27I H 0.5027(12) 0.3971(19) 0.9527(10) 0.029(6) Uiso 1 1 d . . . . .
H28A H 0.2652(15) 0.597(2) 0.7254(13) 0.052(8) Uiso 1 1 d . . . . .
H28B H 0.2582(15) 0.719(2) 0.7487(13) 0.052(8) Uiso 1 1 d . . . . .
H28C H 0.2903(12) 0.697(2) 0.6860(12) 0.034(7) Uiso 1 1 d . . . . .
H28D H 0.4464(15) 0.770(2) 0.7761(12) 0.044(7) Uiso 1 1 d . . . . .
H28E H 0.3702(14) 0.826(2) 0.7830(12) 0.042(7) Uiso 1 1 d . . . . .
H28F H 0.4001(12) 0.8047(19) 0.7189(11) 0.031(6) Uiso 1 1 d . . . . .
H28G H 0.4583(15) 0.571(2) 0.7335(12) 0.047(8) Uiso 1 1 d . . . . .
H28H H 0.3863(13) 0.512(2) 0.7086(11) 0.037(7) Uiso 1 1 d . . . . .
H28I H 0.4112(13) 0.617(2) 0.6772(12) 0.036(7) Uiso 1 1 d . . . . .
H37A H 0.3278(15) 0.207(2) 1.1037(12) 0.046(8) Uiso 1 1 d . . . . .
H37B H 0.3888(14) 0.204(2) 1.1522(13) 0.045(8) Uiso 1 1 d . . . . .
H37C H 0.4065(13) 0.209(2) 1.0834(11) 0.035(7) Uiso 1 1 d . . . . .
H37D H 0.4754(14) 0.362(2) 1.1676(13) 0.046(8) Uiso 1 1 d . . . . .
H37E H 0.4600(13) 0.475(2) 1.1374(11) 0.036(7) Uiso 1 1 d . . . . .
H37F H 0.4843(13) 0.377(2) 1.0973(11) 0.035(7) Uiso 1 1 d . . . . .
H38A H 0.1552(13) 0.678(2) 1.2034(12) 0.040(7) Uiso 1 1 d . . . . .
H38B H 0.0734(14) 0.642(2) 1.2097(12) 0.043(7) Uiso 1 1 d . . . . .
H38C H 0.1311(13) 0.617(2) 1.2610(12) 0.035(7) Uiso 1 1 d . . . . .
H38D H 0.0958(13) 0.349(2) 1.1939(11) 0.039(7) Uiso 1 1 d . . . . .
H38E H 0.0386(14) 0.439(2) 1.2056(12) 0.044(7) Uiso 1 1 d . . . . .
H38F H 0.0958(13) 0.410(2) 1.2572(12) 0.040(7) Uiso 1 1 d . . . . .
H47A H 0.1713(15) 0.644(2) 0.8359(12) 0.048(8) Uiso 1 1 d . . . . .
H47B H 0.0940(13) 0.602(2) 0.8394(11) 0.033(6) Uiso 1 1 d . . . . .
H47C H 0.1094(13) 0.724(2) 0.8203(12) 0.039(7) Uiso 1 1 d . . . . .
H47D H 0.0467(14) 0.760(2) 0.9713(13) 0.052(8) Uiso 1 1 d . . . . .
H47E H 0.0288(14) 0.787(2) 0.9023(12) 0.046(8) Uiso 1 1 d . . . . .
H47F H 0.0167(12) 0.669(2) 0.9237(10) 0.028(6) Uiso 1 1 d . . . . .
H48A H 0.4177(12) 0.964(2) 0.9235(11) 0.031(6) Uiso 1 1 d . . . . .
H48B H 0.4172(12) 0.845(2) 0.8996(11) 0.030(6) Uiso 1 1 d . . . . .
H48C H 0.4722(13) 0.879(2) 0.9523(11) 0.034(6) Uiso 1 1 d . . . . .
H48D H 0.3780(13) 0.998(2) 1.0331(11) 0.036(7) Uiso 1 1 d . . . . .
H48E H 0.4299(13) 0.905(2) 1.0576(11) 0.033(7) Uiso 1 1 d . . . . .
H48F H 0.3501(12) 0.9001(19) 1.0733(11) 0.028(6) Uiso 1 1 d . . . . .

loop_
_atom_site_aniso_label
_atom_site_aniso_U_11
_atom_site_aniso_U_22
_atom_site_aniso_U_33
_atom_site_aniso_U_23
_atom_site_aniso_U_13
_atom_site_aniso_U_12
Ru 0.01224(6) 0.00994(6) 0.01170(7) 0.00064(5) 0.00095(4) -0.00097(5)
Cl1 0.0196(2) 0.0173(2) 0.0172(2) 0.00023(16) -0.00293(16) -0.00503(16)
Cl2 0.0209(2) 0.0170(2) 0.0207(2) 0.00136(16) 0.00734(16) 0.00444(16)
O1 0.0221(6) 0.0145(6) 0.0165(6) 0.0023(5) -0.0027(5) -0.0052(5)
O2 0.0227(6) 0.0129(6) 0.0157(6) 0.0013(5) 0.0048(5) 0.0025(5)
N1 0.0121(6) 0.0127(7) 0.0137(7) 0.0012(5) 0.0007(5) -0.0002(5)
N2 0.0122(6) 0.0126(7) 0.0132(7) 0.0015(5) 0.0003(5) -0.0010(5)
C11 0.0128(8) 0.0130(8) 0.0181(9) -0.0001(6) 0.0012(6) -0.0010(6)
C12 0.0130(8) 0.0120(8) 0.0167(9) 0.0000(6) 0.0017(6) -0.0002(6)
C13 0.0200(9) 0.0152(9) 0.0173(9) 0.0035(7) 0.0014(7) -0.0016(7)
C14 0.0167(8) 0.0130(8) 0.0235(10) 0.0023(7) 0.0036(7) -0.0008(7)
C15 0.0147(8) 0.0146(8) 0.0234(10) -0.0022(7) 0.0016(7) -0.0029(7)
C16 0.0140(8) 0.0150(8) 0.0183(9) -0.0015(7) -0.0001(6) 0.0001(6)
C17 0.0208(9) 0.0177(9) 0.0206(10) -0.0017(7) -0.0047(7) -0.0037(7)
C18 0.0258(9) 0.0116(8) 0.0275(10) 0.0043(7) 0.0024(8) -0.0038(7)
C21 0.0127(8) 0.0134(8) 0.0153(8) -0.0011(6) 0.0004(6) -0.0027(6)
C22 0.0128(8) 0.0134(8) 0.0134(8) -0.0008(6) 0.0001(6) -0.0007(6)
C23 0.0180(8) 0.0188(9) 0.0140(9) 0.0032(7) 0.0011(7) 0.0009(7)
C24 0.0156(8) 0.0208(9) 0.0142(9) 0.0003(7) 0.0006(6) -0.0025(7)
C25 0.0152(8) 0.0203(9) 0.0174(9) -0.0068(7) 0.0030(7) -0.0012(7)
C26 0.0140(8) 0.0138(8) 0.0179(9) -0.0040(6) 0.0003(6) -0.0020(6)
C27 0.0210(9) 0.0134(8) 0.0247(10) -0.0010(7) 0.0060(7) 0.0022(7)
C28 0.0220(9) 0.0299(10) 0.0123(9) 0.0020(7) 0.0026(7) 0.0002(8)
C31 0.0201(8) 0.0140(8) 0.0123(8) 0.0026(6) -0.0013(6) -0.0031(7)
C32 0.0188(9) 0.0154(9) 0.0199(9) 0.0056(7) -0.0012(7) -0.0031(7)
C33 0.0226(10) 0.0295(11) 0.0223(10) 0.0079(8) -0.0054(8) -0.0015(8)
C34 0.0351(11) 0.0366(12) 0.0150(10) 0.0061(9) -0.0062(8) -0.0032(10)
C35 0.0315(11) 0.0311(11) 0.0160(10) 0.0014(8) 0.0021(8) -0.0021(9)
C36 0.0225(9) 0.0160(9) 0.0173(9) 0.0010(7) 0.0014(7) -0.0024(7)
C37 0.0154(8) 0.0211(9) 0.0216(10) 0.0022(7) -0.0016(7) 0.0009(7)
C38 0.0224(9) 0.0248(10) 0.0171(10) -0.0010(7) 0.0035(7) 0.0013(8)
C41 0.0184(8) 0.0112(8) 0.0132(8) 0.0018(6) 0.0044(6) 0.0007(6)
C42 0.0161(8) 0.0167(8) 0.0150(8) 0.0023(7) 0.0042(6) 0.0014(7)
C43 0.0209(9) 0.0198(10) 0.0205(9) 0.0046(7) 0.0018(7) 0.0048(7)
C44 0.0280(10) 0.0135(9) 0.0213(10) 0.0042(7) 0.0049(8) 0.0055(7)
C45 0.0269(10) 0.0128(9) 0.0220(10) 0.0014(7) 0.0040(8) -0.0016(7)
C46 0.0189(9) 0.0154(8) 0.0147(9) 0.0007(7) 0.0032(7) 0.0002(7)
C47 0.0166(8) 0.0170(9) 0.0205(9) 0.0060(7) 0.0008(7) 0.0005(7)
C48 0.0185(9) 0.0136(9) 0.0233(10) 0.0000(7) -0.0005(7) -0.0029(7)
C171 0.0290(11) 0.0327(12) 0.0182(10) -0.0003(8) -0.0016(8) -0.0055(9)
C172 0.0299(11) 0.0224(10) 0.0298(12) -0.0031(9) -0.0112(9) -0.0056(9)
C173 0.0225(10) 0.0212(10) 0.0291(11) 0.0027(8) -0.0075(8) -0.0007(8)
C181 0.0330(12) 0.0201(11) 0.0417(14) 0.0085(9) -0.0014(10) 0.0011(9)
C182 0.0337(12) 0.0201(11) 0.0489(15) 0.0082(10) -0.0064(11) -0.0099(9)
C183 0.0684(18) 0.0234(12) 0.0304(13) 0.0067(10) 0.0178(12) -0.0094(12)
C271 0.0302(11) 0.0153(10) 0.0463(14) -0.0027(9) 0.0132(10) -0.0013(9)
C272 0.0297(11) 0.0205(10) 0.0334(12) -0.0066(9) 0.0088(9) 0.0065(9)
C273 0.0243(10) 0.0244(11) 0.0276(11) 0.0034(8) 0.0030(8) 0.0069(8)
C281 0.0288(12) 0.0605(17) 0.0179(11) 0.0127(11) -0.0037(9) -0.0062(11)
C282 0.0342(12) 0.0308(11) 0.0198(10) 0.0065(9) 0.0051(9) -0.0074(9)
C283 0.0456(14) 0.0406(14) 0.0155(10) -0.0009(9) 0.0107(9) 0.0025(11)
C371 0.0323(13) 0.0240(12) 0.0613(18) -0.0047(11) 0.0147(12) -0.0020(10)
C372 0.0178(10) 0.0343(12) 0.0297(12) 0.0050(9) -0.0012(8) -0.0026(8)
C381 0.0356(12) 0.0296(12) 0.0239(11) -0.0051(9) 0.0022(9) 0.0063(10)
C382 0.0275(11) 0.0336(12) 0.0344(13) 0.0025(10) 0.0085(9) -0.0025(10)
C471 0.0405(13) 0.0330(12) 0.0233(11) 0.0005(9) 0.0004(9) -0.0158(11)
C472 0.0164(10) 0.0267(12) 0.0570(16) 0.0030(11) 0.0058(10) -0.0003(9)
C481 0.0225(10) 0.0300(11) 0.0305(12) 0.0023(9) 0.0045(8) -0.0046(9)
C482 0.0281(11) 0.0232(11) 0.0259(11) -0.0030(8) -0.0045(8) -0.0005(9)

loop_
_atom_type_symbol
_atom_type_description
_atom_type_scat_dispersion_real
_atom_type_scat_dispersion_imag
_atom_type_scat_source
C C 0.0033 0.0016 'International Tables Vol C Tables 4.2.6.8 and 6.1.1.4'
H H 0.0000 0.0000 'International Tables Vol C Tables 4.2.6.8 and 6.1.1.4'
N N 0.0061 0.0033 'International Tables Vol C Tables 4.2.6.8 and 6.1.1.4'
O O 0.0106 0.0060 'International Tables Vol C Tables 4.2.6.8 and 6.1.1.4'
Cl Cl 0.1484 0.1585 'International Tables Vol C Tables 4.2.6.8 and 6.1.1.4'
Ru Ru -1.2594 0.8363 'International Tables Vol C Tables 4.2.6.8 and 6.1.1.4'

loop_
_geom_angle_atom_site_label_1
_geom_angle_atom_site_label_2
_geom_angle_atom_site_label_3
_geom_angle
_geom_angle_site_symmetry_1
_geom_angle_site_symmetry_3
_geom_angle_publ_flag
N2 Ru N1 168.76(6) . . ?
N2 Ru O1 93.51(5) . . ?
N1 Ru O1 78.04(5) . . ?
N2 Ru O2 78.15(5) . . ?
N1 Ru O2 93.58(5) . . ?
O1 Ru O2 84.99(5) . . ?
N2 Ru Cl2 92.30(4) . . ?
N1 Ru Cl2 95.57(4) . . ?
O1 Ru Cl2 93.40(4) . . ?
O2 Ru Cl2 170.18(4) . . ?
N2 Ru Cl1 94.83(4) . . ?
N1 Ru Cl1 93.00(4) . . ?
O1 Ru Cl1 170.17(4) . . ?
O2 Ru Cl1 91.64(4) . . ?
Cl2 Ru Cl1 91.449(17) . . ?
C11 O1 Ru 115.73(11) . . ?
C21 O2 Ru 115.71(11) . . ?
C12 N1 C31 116.81(14) . . ?
C12 N1 Ru 115.39(11) . . ?
C31 N1 Ru 127.80(11) . . ?
C22 N2 C41 115.52(14) . . ?
C22 N2 Ru 115.52(11) . . ?
C41 N2 Ru 128.96(11) . . ?
O1 C11 C16 123.66(16) . . ?
O1 C11 C12 116.03(15) . . ?
C16 C11 C12 120.31(16) . . ?
N1 C12 C13 126.09(16) . . ?
N1 C12 C11 113.52(15) . . ?
C13 C12 C11 120.34(16) . . ?
C14 C13 C12 119.76(17) . . ?
C14 C13 H13 121.2(12) . . ?
C12 C13 H13 119.0(12) . . ?
C13 C14 C15 118.51(16) . . ?
C13 C14 C18 120.10(17) . . ?
C15 C14 C18 121.26(16) . . ?
C16 C15 C14 125.41(17) . . ?
C16 C15 H15 118.6(14) . . ?
C14 C15 H15 116.0(14) . . ?
C15 C16 C11 115.62(16) . . ?
C15 C16 C17 123.80(16) . . ?
C11 C16 C17 120.57(16) . . ?
C172 C17 C16 111.63(16) . . ?
C172 C17 C173 107.44(16) . . ?
C16 C17 C173 108.68(16) . . ?
C172 C17 C171 108.08(17) . . ?
C16 C17 C171 110.14(15) . . ?
C173 C17 C171 110.86(17) . . ?
C183 C18 C181 110.4(2) . . ?
C183 C18 C182 108.57(19) . . ?
C181 C18 C182 107.12(18) . . ?
C183 C18 C14 110.32(17) . . ?
C181 C18 C14 107.93(16) . . ?
C182 C18 C14 112.46(17) . . ?
O2 C21 C26 123.94(16) . . ?
O2 C21 C22 116.20(15) . . ?
C26 C21 C22 119.84(15) . . ?
N2 C22 C23 126.03(16) . . ?
N2 C22 C21 113.56(15) . . ?
C23 C22 C21 120.37(15) . . ?
C24 C23 C22 119.84(17) . . ?
C24 C23 H23 121.0(13) . . ?
C22 C23 H23 118.9(13) . . ?
C23 C24 C25 118.53(16) . . ?
C23 C24 C28 119.09(17) . . ?
C25 C24 C28 122.34(16) . . ?
C26 C25 C24 125.40(16) . . ?
C26 C25 H25 116.5(12) . . ?
C24 C25 H25 118.1(12) . . ?
C25 C26 C21 115.94(16) . . ?
C25 C26 C27 123.51(16) . . ?
C21 C26 C27 120.55(16) . . ?
C26 C27 C272 111.51(16) . . ?
C26 C27 C271 110.09(16) . . ?
C272 C27 C271 107.89(17) . . ?
C26 C27 C273 109.37(15) . . ?
C272 C27 C273 108.27(17) . . ?
C271 C27 C273 109.66(18) . . ?
C283 C28 C282 108.40(18) . . ?
C283 C28 C24 112.69(17) . . ?
C282 C28 C24 110.26(16) . . ?
C283 C28 C281 108.97(19) . . ?
C282 C28 C281 108.74(19) . . ?
C24 C28 C281 107.72(16) . . ?
C32 C31 C36 122.48(16) . . ?
C32 C31 N1 119.78(16) . . ?
C36 C31 N1 117.73(15) . . ?
C33 C32 C31 117.52(18) . . ?
C33 C32 C37 120.07(17) . . ?
C31 C32 C37 122.34(16) . . ?
C34 C33 C32 121.47(19) . . ?
C34 C33 H33 120.4(14) . . ?
C32 C33 H33 118.1(14) . . ?
C35 C34 C33 119.64(19) . . ?
C35 C34 H34 119.9(15) . . ?
C33 C34 H34 120.4(15) . . ?
C34 C35 C36 121.78(19) . . ?
C34 C35 H35 119.5(14) . . ?
C36 C35 H35 118.8(14) . . ?
C35 C36 C31 117.07(18) . . ?
C35 C36 C38 118.97(17) . . ?
C31 C36 C38 123.90(16) . . ?
C32 C37 C372 112.19(17) . . ?
C32 C37 C371 111.01(17) . . ?
C372 C37 C371 110.17(18) . . ?
C32 C37 H37 109.8(13) . . ?
C372 C37 H37 107.7(13) . . ?
C371 C37 H37 105.7(13) . . ?
C36 C38 C381 111.60(17) . . ?
C36 C38 C382 110.44(17) . . ?
C381 C38 C382 109.70(18) . . ?
C36 C38 H38 109.5(12) . . ?
C381 C38 H38 107.6(13) . . ?
C382 C38 H38 107.9(13) . . ?
C42 C41 C46 122.35(16) . . ?
C42 C41 N2 119.68(15) . . ?
C46 C41 N2 117.89(15) . . ?
C43 C42 C41 117.57(17) . . ?
C43 C42 C47 120.29(16) . . ?
C41 C42 C47 122.08(16) . . ?
C44 C43 C42 121.34(18) . . ?
C44 C43 H43 119.5(13) . . ?
C42 C43 H43 119.2(13) . . ?
C45 C44 C43 119.80(17) . . ?
C45 C44 H44 120.0(13) . . ?
C43 C44 H44 120.2(13) . . ?
C44 C45 C46 121.69(18) . . ?
C44 C45 H45 119.1(14) . . ?
C46 C45 H45 119.2(14) . . ?
C45 C46 C41 117.25(17) . . ?
C45 C46 C48 118.89(16) . . ?
C41 C46 C48 123.86(16) . . ?
C42 C47 C471 111.38(15) . . ?
C42 C47 C472 111.91(16) . . ?
C471 C47 C472 110.80(19) . . ?
C42 C47 H47 108.0(12) . . ?
C471 C47 H47 107.3(12) . . ?
C472 C47 H47 107.2(12) . . ?
C46 C48 C482 110.91(16) . . ?
C46 C48 C481 111.04(16) . . ?
C482 C48 C481 110.17(17) . . ?
C46 C48 H48 108.2(12) . . ?
C482 C48 H48 108.0(12) . . ?
C481 C48 H48 108.4(12) . . ?
C17 C171 H17A 111.1(14) . . ?
C17 C171 H17B 108.7(14) . . ?
H17A C171 H17B 105(2) . . ?
C17 C171 H17C 113.7(15) . . ?
H17A C171 H17C 107.7(19) . . ?
H17B C171 H17C 110(2) . . ?
C17 C172 H17D 113.9(13) . . ?
C17 C172 H17E 111.4(14) . . ?
H17D C172 H17E 106.8(19) . . ?
C17 C172 H17F 110.1(15) . . ?
H17D C172 H17F 106.4(19) . . ?
H17E C172 H17F 108(2) . . ?
C17 C173 H17G 112.4(14) . . ?
C17 C173 H17H 112.1(13) . . ?
H17G C173 H17H 107.3(19) . . ?
C17 C173 H17I 110.6(13) . . ?
H17G C173 H17I 106.7(19) . . ?
H17H C173 H17I 107.5(19) . . ?
C18 C181 H18A 109.1(17) . . ?
C18 C181 H18B 112.2(15) . . ?
H18A C181 H18B 109(2) . . ?
C18 C181 H18C 110.5(14) . . ?
H18A C181 H18C 106(2) . . ?
H18B C181 H18C 109(2) . . ?
C18 C182 H18D 106.2(17) . . ?
C18 C182 H18E 111.8(15) . . ?
H18D C182 H18E 109(2) . . ?
C18 C182 H18F 110.0(14) . . ?
H18D C182 H18F 105(2) . . ?
H18E C182 H18F 114(2) . . ?
C18 C183 H18G 112.6(18) . . ?
C18 C183 H18H 108.6(16) . . ?
H18G C183 H18H 108(2) . . ?
C18 C183 H18I 109.4(14) . . ?
H18G C183 H18I 115(2) . . ?
H18H C183 H18I 102(2) . . ?
C27 C271 H27A 111.6(15) . . ?
C27 C271 H27B 107.7(15) . . ?
H27A C271 H27B 107(2) . . ?
C27 C271 H27C 114.8(13) . . ?
H27A C271 H27C 108.6(19) . . ?
H27B C271 H27C 107.2(19) . . ?
C27 C272 H27D 109.2(13) . . ?
C27 C272 H27E 111.2(14) . . ?
H27D C272 H27E 110(2) . . ?
C27 C272 H27F 112.4(13) . . ?
H27D C272 H27F 103.7(18) . . ?
H27E C272 H27F 110(2) . . ?
C27 C273 H27G 110.3(15) . . ?
C27 C273 H27H 111.5(14) . . ?
H27G C273 H27H 106(2) . . ?
C27 C273 H27I 112.9(14) . . ?
H27G C273 H27I 106(2) . . ?
H27H C273 H27I 110(2) . . ?
C28 C281 H28A 109.4(17) . . ?
C28 C281 H28B 111.8(16) . . ?
H28A C281 H28B 106(2) . . ?
C28 C281 H28C 111.0(15) . . ?
H28A C281 H28C 111(2) . . ?
H28B C281 H28C 108(2) . . ?
C28 C282 H28D 111.6(16) . . ?
C28 C282 H28E 112.0(15) . . ?
H28D C282 H28E 109(2) . . ?
C28 C282 H28F 110.0(14) . . ?
H28D C282 H28F 107(2) . . ?
H28E C282 H28F 107(2) . . ?
C28 C283 H28G 113.3(15) . . ?
C28 C283 H28H 111.5(15) . . ?
H28G C283 H28H 107(2) . . ?
C28 C283 H28I 109.5(15) . . ?
H28G C283 H28I 109(2) . . ?
H28H C283 H28I 106(2) . . ?
C37 C371 H37A 114.3(16) . . ?
C37 C371 H37B 109.4(17) . . ?
H37A C371 H37B 107(2) . . ?
C37 C371 H37C 110.6(15) . . ?
H37A C371 H37C 106(2) . . ?
H37B C371 H37C 109(2) . . ?
C37 C372 H37D 108.6(15) . . ?
C37 C372 H37E 113.2(15) . . ?
H37D C372 H37E 106(2) . . ?
C37 C372 H37F 111.4(14) . . ?
H37D C372 H37F 107(2) . . ?
H37E C372 H37F 110(2) . . ?
C38 C381 H38A 111.1(15) . . ?
C38 C381 H38B 111.0(16) . . ?
H38A C381 H38B 110(2) . . ?
C38 C381 H38C 110.6(15) . . ?
H38A C381 H38C 107(2) . . ?
H38B C381 H38C 107(2) . . ?
C38 C382 H38D 111.2(15) . . ?
C38 C382 H38E 112.4(16) . . ?
H38D C382 H38E 106(2) . . ?
C38 C382 H38F 111.4(15) . . ?
H38D C382 H38F 109(2) . . ?
H38E C382 H38F 107(2) . . ?
C47 C471 H47A 111.2(17) . . ?
C47 C471 H47B 110.6(14) . . ?
H47A C471 H47B 107(2) . . ?
C47 C471 H47C 110.1(16) . . ?
H47A C471 H47C 108(2) . . ?
H47B C471 H47C 110(2) . . ?
C47 C472 H47D 112.1(16) . . ?
C47 C472 H47E 109.7(16) . . ?
H47D C472 H47E 109(2) . . ?
C47 C472 H47F 110.9(13) . . ?
H47D C472 H47F 110(2) . . ?
H47E C472 H47F 105(2) . . ?
C48 C481 H48A 112.6(14) . . ?
C48 C481 H48B 112.3(14) . . ?
H48A C481 H48B 105(2) . . ?
C48 C481 H48C 111.1(14) . . ?
H48A C481 H48C 106(2) . . ?
H48B C481 H48C 109(2) . . ?
C48 C482 H48D 109.7(15) . . ?
C48 C482 H48E 109.5(15) . . ?
H48D C482 H48E 110(2) . . ?
C48 C482 H48F 112.9(14) . . ?
H48D C482 H48F 107.6(19) . . ?
H48E C482 H48F 107.1(19) . . ?

loop_
_geom_bond_atom_site_label_1
_geom_bond_atom_site_label_2
_geom_bond_distance
_geom_bond_site_symmetry_2
_geom_bond_publ_flag
Ru N2 2.0156(14) . ?
Ru N1 2.0179(14) . ?
Ru O1 2.0272(12) . ?
Ru O2 2.0290(12) . ?
Ru Cl2 2.3234(4) . ?
Ru Cl1 2.3236(4) . ?
O1 C11 1.287(2) . ?
O2 C21 1.283(2) . ?
N1 C12 1.342(2) . ?
N1 C31 1.451(2) . ?
N2 C22 1.339(2) . ?
N2 C41 1.455(2) . ?
C11 C16 1.437(2) . ?
C11 C12 1.445(2) . ?
C12 C13 1.421(2) . ?
C13 C14 1.365(3) . ?
C13 H13 0.96(2) . ?
C14 C15 1.441(3) . ?
C14 C18 1.537(2) . ?
C15 C16 1.370(2) . ?
C15 H15 0.95(2) . ?
C16 C17 1.531(3) . ?
C17 C172 1.530(3) . ?
C17 C173 1.533(3) . ?
C17 C171 1.538(3) . ?
C18 C183 1.525(3) . ?
C18 C181 1.525(3) . ?
C18 C182 1.533(3) . ?
C21 C26 1.440(2) . ?
C21 C22 1.446(2) . ?
C22 C23 1.424(2) . ?
C23 C24 1.363(2) . ?
C23 H23 0.94(2) . ?
C24 C25 1.437(3) . ?
C24 C28 1.536(2) . ?
C25 C26 1.370(3) . ?
C25 H25 0.93(2) . ?
C26 C27 1.528(2) . ?
C27 C272 1.534(3) . ?
C27 C271 1.536(3) . ?
C27 C273 1.536(3) . ?
C28 C283 1.526(3) . ?
C28 C282 1.533(3) . ?
C28 C281 1.536(3) . ?
C31 C32 1.398(2) . ?
C31 C36 1.407(2) . ?
C32 C33 1.394(3) . ?
C32 C37 1.521(3) . ?
C33 C34 1.383(3) . ?
C33 H33 0.92(2) . ?
C34 C35 1.380(3) . ?
C34 H34 0.94(2) . ?
C35 C36 1.395(3) . ?
C35 H35 0.94(2) . ?
C36 C38 1.521(3) . ?
C37 C372 1.521(3) . ?
C37 C371 1.526(3) . ?
C37 H37 0.94(2) . ?
C38 C381 1.525(3) . ?
C38 C382 1.539(3) . ?
C38 H38 0.96(2) . ?
C41 C42 1.404(2) . ?
C41 C46 1.405(2) . ?
C42 C43 1.395(3) . ?
C42 C47 1.521(3) . ?
C43 C44 1.383(3) . ?
C43 H43 0.96(2) . ?
C44 C45 1.381(3) . ?
C44 H44 0.96(2) . ?
C45 C46 1.395(2) . ?
C45 H45 0.94(2) . ?
C46 C48 1.525(2) . ?
C47 C471 1.526(3) . ?
C47 C472 1.527(3) . ?
C47 H47 0.96(2) . ?
C48 C482 1.529(3) . ?
C48 C481 1.534(3) . ?
C48 H48 0.98(2) . ?
C171 H17A 0.97(2) . ?
C171 H17B 0.97(3) . ?
C171 H17C 0.96(3) . ?
C172 H17D 0.99(2) . ?
C172 H17E 0.99(2) . ?
C172 H17F 0.98(3) . ?
C173 H17G 0.96(2) . ?
C173 H17H 0.96(2) . ?
C173 H17I 0.97(2) . ?
C181 H18A 0.93(3) . ?
C181 H18B 0.99(3) . ?
C181 H18C 1.00(3) . ?
C182 H18D 0.97(3) . ?
C182 H18E 1.02(3) . ?
C182 H18F 1.00(3) . ?
C183 H18G 1.03(3) . ?
C183 H18H 0.97(3) . ?
C183 H18I 0.99(3) . ?
C271 H27A 0.95(2) . ?
C271 H27B 0.94(3) . ?
C271 H27C 0.98(2) . ?
C272 H27D 0.97(2) . ?
C272 H27E 0.97(3) . ?
C272 H27F 0.99(2) . ?
C273 H27G 0.97(3) . ?
C273 H27H 0.94(2) . ?
C273 H27I 0.95(2) . ?
C281 H28A 0.98(3) . ?
C281 H28B 0.99(3) . ?
C281 H28C 0.94(3) . ?
C282 H28D 0.97(3) . ?
C282 H28E 0.99(3) . ?
C282 H28F 0.96(2) . ?
C283 H28G 1.02(3) . ?
C283 H28H 0.98(3) . ?
C283 H28I 0.94(3) . ?
C371 H37A 0.97(3) . ?
C371 H37B 0.94(3) . ?
C371 H37C 0.99(3) . ?
C372 H37D 0.99(3) . ?
C372 H37E 0.94(3) . ?
C372 H37F 0.97(3) . ?
C381 H38A 0.98(3) . ?
C381 H38B 0.99(3) . ?
C381 H38C 0.95(3) . ?
C382 H38D 0.97(3) . ?
C382 H38E 0.98(3) . ?
C382 H38F 0.97(3) . ?
C471 H47A 0.95(3) . ?
C471 H47B 0.97(3) . ?
C471 H47C 0.94(3) . ?
C472 H47D 0.99(3) . ?
C472 H47E 0.95(3) . ?
C472 H47F 0.98(2) . ?
C481 H48A 0.97(2) . ?
C481 H48B 0.95(2) . ?
C481 H48C 0.98(2) . ?
C482 H48D 0.97(3) . ?
C482 H48E 0.95(2) . ?
C482 H48F 0.99(2) . ?
